data_9017699
loop_
_publ_author_name
'Oberti, R.'
'Boiocchi, M.'
'Hawthorne, F. C.'
'Ball, N. A.'
'Harlow, G. E.'

_publ_section_title
;
 Katophorite from the Jade Mine Tract, Myanmar: mineral description
 of a rare (grandfathered) endmember of the amphibole supergroup
;
_journal_name_full 'Mineralogical Magazine'
_journal_page_first 355
_journal_page_last 363
_journal_volume 79
_journal_year 2015
_chemical_compound_source 'near Hpakan, Jade Mine Tract, Kachin State, Myanmar'
_chemical_formula_sum 'Al1.218 Ca1.22 Cr0.27 F0.03 Fe0.48 H1.67 K0.05 Li0.05 Mg3.76 Na1.63 O23.97 Si7.212'
_chemical_name_mineral Katophorite
_space_group_IT_number 12
_space_group_name_Hall '-C 2y'
_space_group_name_H-M_alt 'C 1 2/m 1'
_symmetry_space_group_name_H-M 'C 1 2/m 1'
_cell_angle_alpha 90
_cell_angle_beta 104.707
_cell_angle_gamma 90
_cell_formula_units_Z 2
_cell_length_a 9.8573
_cell_length_b 17.9617
_cell_length_c 5.2833
_cell_volume 904.781
_database_code_amcsd 0020689
_exptl_crystal_density_diffrn 3.091
_cod_data_source_file inputs/fixed/downloads/18/18606.cif
_cod_data_source_block 18606
_cod_original_formula_sum 'Na1.63 K.05 Ca1.22 Mg3.76 Fe.48 Al1.218 Cr.27 Li.05 Si7.212 O23.97 F.03 H1.67'
_cod_database_code 9017699

loop_
_space_group_symop_operation_xyz
x,y,z
1/2+x,1/2+y,z
x,-y,z
1/2+x,1/2-y,z
-x,y,-z
1/2-x,1/2+y,-z
-x,-y,-z
1/2-x,1/2-y,-z

loop_
_atom_site_aniso_label
_atom_site_aniso_U_11
_atom_site_aniso_U_22
_atom_site_aniso_U_33
_atom_site_aniso_U_12
_atom_site_aniso_U_13
_atom_site_aniso_U_23
NaA 0.02349 0.03105 0.04366 0.00000 0.01604 0.00000
KA 0.02349 0.03105 0.04366 0.00000 0.01604 0.00000
NaAm 0.05020 0.02615 0.02752 0.00000 0.01629 0.00000
KAm 0.05020 0.02615 0.02752 0.00000 0.01629 0.00000
NaA2 0.03454 0.01798 0.06734 0.00000 0.03480 0.00000
KA2 0.03454 0.01798 0.06734 0.00000 0.03480 0.00000
CaM4 0.01796 0.01634 0.01892 0.00000 0.00938 0.00000
NaM4 0.01796 0.01634 0.01892 0.00000 0.00938 0.00000
MgM1 0.01243 0.01471 0.01177 0.00000 0.00395 0.00000
FeM1 0.01243 0.01471 0.01177 0.00000 0.00395 0.00000
MgM2 0.01197 0.01471 0.01429 0.00000 0.00370 0.00000
AlM2 0.01197 0.01471 0.01429 0.00000 0.00370 0.00000
CrM2 0.01197 0.01471 0.01429 0.00000 0.00370 0.00000
FeM2 0.01197 0.01471 0.01429 0.00000 0.00370 0.00000
MgM3 0.01151 0.01144 0.01111 0.00000 0.00272 0.00000
FeM3 0.01151 0.01144 0.01111 0.00000 0.00272 0.00000
LiM3 0.01151 0.01144 0.01111 0.00000 0.00272 0.00000
SiT1 0.01013 0.01144 0.01111 0.00087 0.00272 0.00047
AlT1 0.01013 0.01144 0.01111 0.00087 0.00272 0.00047
SiT2 0.01013 0.01308 0.01111 0.00087 0.00272 0.00000
O1 0.01105 0.01798 0.01363 0.00174 0.00247 0.00093
O2 0.01013 0.01634 0.01508 0.00000 0.00222 0.00047
OOH3 0.01151 0.01798 0.01879 0.00000 0.00321 0.00000
OO3 0.01151 0.01798 0.01879 0.00000 0.00321 0.00000
FO3 0.01151 0.01798 0.01879 0.00000 0.00321 0.00000
O4 0.01934 0.01308 0.01693 0.00347 0.00642 0.00047
O5 0.01243 0.02452 0.01574 0.00000 0.00346 0.00698
O6 0.01289 0.01961 0.01733 0.00087 0.00370 0.00465
O7 0.01566 0.01471 0.02408 0.00000 0.00494 0.00000

loop_
_atom_site_label
_atom_site_fract_x
_atom_site_fract_y
_atom_site_fract_z
_atom_site_occupancy
_atom_site_U_iso_or_equiv
_atom_site_type_symbol
_atom_site_attached_hydrogens
NaA 0.00000 0.50000 0.00000 0.17000 0.03166 Na 0
KA 0.00000 0.50000 0.00000 0.01000 0.03166 K 0
NaAm 0.05080 0.50000 0.10900 0.17000 0.03293 Na 0
KAm 0.05080 0.50000 0.10900 0.01000 0.03293 K 0
NaA2 0.00000 0.47010 0.00000 0.17000 0.03546 Na 0
KA2 0.00000 0.47010 0.00000 0.01000 0.03546 K 0
CaM4 0.00000 0.27783 0.50000 0.61000 0.01659 Ca 0
NaM4 0.00000 0.27783 0.50000 0.39000 0.01659 Na 0
MgM1 0.00000 0.08859 0.50000 0.85000 0.01241 Mg 0
FeM1 0.00000 0.08859 0.50000 0.15000 0.01241 Fe 0
MgM2 0.00000 0.17793 0.00000 0.61500 0.01330 Mg 0
AlM2 0.00000 0.17793 0.00000 0.21500 0.01330 Al 0
CrM2 0.00000 0.17793 0.00000 0.13500 0.01330 Cr 0
FeM2 0.00000 0.17793 0.00000 0.03000 0.01330 Fe 0
MgM3 0.00000 0.00000 0.00000 0.83000 0.01165 Mg 0
FeM3 0.00000 0.00000 0.00000 0.12000 0.01165 Fe 0
LiM3 0.00000 0.00000 0.00000 0.05000 0.01165 Li 0
SiT1 0.27960 0.08545 0.29914 0.80300 0.01089 Si 0
AlT1 0.27960 0.08545 0.29914 0.19700 0.01089 Al 0
SiT2 0.28850 0.17235 0.80679 1.00000 0.01127 Si 0
O1 0.10932 0.08779 0.21814 1.00000 0.01406 O 0
O2 0.11900 0.17088 0.72951 1.00000 0.01393 O 0
OOH3 0.10871 0.00000 0.71048 0.83500 0.01621 O 0
OO3 0.10871 0.00000 0.71048 0.15000 0.01621 O 0
FO3 0.10871 0.00000 0.71048 0.01500 0.01621 F 0
O4 0.36446 0.24945 0.79191 1.00000 0.01634 O 0
O5 0.34888 0.13447 0.09978 1.00000 0.01773 O 0
O6 0.34368 0.11635 0.59946 1.00000 0.01646 O 0
O7 0.33896 0.00000 0.28282 1.00000 0.01811 O 0
H 0.17200 0.00000 0.73800 0.83500 0.01393 H 0

loop_
_cod_changelog_entry_id
_cod_changelog_entry_author
_cod_changelog_entry_date
_cod_changelog_entry_text
1
;cod-tools version 3.8.0
Id: cif_guess_AMCSD_atom_types 9581 2023-05-17 12:35:41Z saulius
;
2023-05-23T09:23:25+03:00
;Derived atom types and hydrogen counts
from atom names that follow the AMCSD naming convention
(Wat == water, O-H == hydroxyl).
;

loop_
_cod_related_entry_id
_cod_related_entry_database
_cod_related_entry_code
1 AMCSD 0020689
